data_2217845
loop_
_publ_author_name
'Shemsi, Ahsan M.'
'Butt, Saeed M.'
'Fettouhi, Mohammed'
'Siddiqi, Humaira M.'
'Akhter, Zareen'

_publ_section_title
;
 1,4-Bis(4-aminophenoxy)benzene
;
_journal_coeditor_code ZL2055
_journal_issue 3
_journal_name_full 'Acta Crystallographica Section E'
_journal_page_first o581
_journal_paper_doi 10.1107/S160053680800367X
_journal_volume 64
_journal_year 2008
_chemical_formula_iupac 'C18 H16 N2 O2'
_chemical_formula_moiety 'C18 H16 N2 O2'
_chemical_formula_sum 'C18 H16 N2 O2'
_chemical_formula_weight 292.33
_chemical_name_systematic
;
1,4-Bis(4-aminophenoxy)benzene
;
_space_group_IT_number 14
_symmetry_cell_setting monoclinic
_symmetry_space_group_name_Hall '-P 2ybc'
_symmetry_space_group_name_H-M 'P 1 21/c 1'
_atom_sites_solution_hydrogens geom
_atom_sites_solution_primary direct
_atom_sites_solution_secondary difmap
_audit_creation_method SHELXL-97
_cell_angle_alpha 90.00
_cell_angle_beta 111.287(2)
_cell_angle_gamma 90.00
_cell_formula_units_Z 2
_cell_length_a 6.9579(9)
_cell_length_b 22.664(3)
_cell_length_c 5.1202(7)
_cell_measurement_reflns_used 6563
_cell_measurement_temperature 296(2)
_cell_measurement_theta_max 28.26
_cell_measurement_theta_min 1.80
_cell_volume 752.34(17)
_computing_cell_refinement 'SAINT (Bruker, 2001)'
_computing_data_collection 'SMART (Bruker, 2001)'
_computing_data_reduction 'SAINT (Bruker, 2001)'
_computing_molecular_graphics 'SHELXTL (Sheldrick, 2008)'
_computing_publication_material
;
SHELXTL (Sheldrick, 2008), WinGX (Farrugia, 1999) and
Mercury (Macrae et al., 2006)
;
_computing_structure_refinement 'SHELXTL (Sheldrick, 2008)'
_computing_structure_solution 'SHELXTL (Sheldrick, 2008)'
_diffrn_ambient_temperature 296(2)
_diffrn_measured_fraction_theta_full 0.966
_diffrn_measured_fraction_theta_max 0.966
_diffrn_measurement_device_type 'Bruker SMART APEX area-detector'
_diffrn_measurement_method \w
_diffrn_radiation_monochromator graphite
_diffrn_radiation_source 'normal-focus sealed tube'
_diffrn_radiation_type MoK\a
_diffrn_radiation_wavelength 0.71073
_diffrn_reflns_av_R_equivalents 0.0162
_diffrn_reflns_av_sigmaI/netI 0.0159
_diffrn_reflns_limit_h_max 9
_diffrn_reflns_limit_h_min -9
_diffrn_reflns_limit_k_max 29
_diffrn_reflns_limit_k_min -29
_diffrn_reflns_limit_l_max 6
_diffrn_reflns_limit_l_min -6
_diffrn_reflns_number 6563
_diffrn_reflns_theta_full 28.26
_diffrn_reflns_theta_max 28.26
_diffrn_reflns_theta_min 1.80
_exptl_absorpt_coefficient_mu 0.085
_exptl_absorpt_correction_T_max 0.983
_exptl_absorpt_correction_T_min 0.912
_exptl_absorpt_correction_type multi-scan
_exptl_absorpt_process_details '(SADABS; Sheldrick, 1996)'
_exptl_crystal_colour colorless
_exptl_crystal_density_diffrn 1.290
_exptl_crystal_density_method 'not measured'
_exptl_crystal_description parallelepiped
_exptl_crystal_F_000 308
_exptl_crystal_size_max 0.42
_exptl_crystal_size_mid 0.40
_exptl_crystal_size_min 0.20
_refine_diff_density_max 0.113
_refine_diff_density_min -0.175
_refine_ls_extinction_method none
_refine_ls_goodness_of_fit_ref 1.031
_refine_ls_hydrogen_treatment mixed
_refine_ls_matrix_type full
_refine_ls_number_parameters 132
_refine_ls_number_reflns 1805
_refine_ls_number_restraints 0
_refine_ls_restrained_S_all 1.031
_refine_ls_R_factor_all 0.0548
_refine_ls_R_factor_gt 0.0393
_refine_ls_shift/su_max 0.001
_refine_ls_shift/su_mean 0.000
_refine_ls_structure_factor_coef Fsqd
_refine_ls_weighting_details 'calc w=1/[\s^2^(Fo^2^)+(0.0514P)^2^+0.0611P] where P=(Fo^2^+2Fc^2^)/3'
_refine_ls_weighting_scheme calc
_refine_ls_wR_factor_gt 0.1005
_refine_ls_wR_factor_ref 0.1098
_reflns_number_gt 1324
_reflns_number_total 1805
_reflns_threshold_expression I>2\s(I)
_cod_data_source_file zl2055.cif
_cod_data_source_block I
_cod_original_sg_symbol_H-M 'P 21/c'
_cod_database_code 2217845
_cod_database_fobs_code 2217845

loop_
_symmetry_equiv_pos_as_xyz
'x, y, z'
'-x, y+1/2, -z+1/2'
'-x, -y, -z'
'x, -y-1/2, z-1/2'

loop_
_atom_site_type_symbol
_atom_site_label
_atom_site_fract_x
_atom_site_fract_y
_atom_site_fract_z
_atom_site_U_iso_or_equiv
_atom_site_adp_type
_atom_site_calc_flag
_atom_site_occupancy
C C1 0.70301(18) 0.32300(5) 0.8436(3) 0.0594(3) Uani d 1
C C2 0.7083(2) 0.36502(6) 1.0429(3) 0.0682(4) Uani d 1
C C3 0.5311(2) 0.39239(6) 1.0395(3) 0.0689(4) Uani d 1
C C4 0.3455(2) 0.37764(5) 0.8382(3) 0.0624(3) Uani d 1
C C5 0.3356(2) 0.33551(6) 0.6415(3) 0.0701(4) Uani d 1
C C6 0.5135(2) 0.30869(6) 0.6426(3) 0.0679(4) Uani d 1
C C7 0.08726(18) 0.45198(5) 0.6667(2) 0.0575(3) Uani d 1
C C8 0.1848(2) 0.47745(6) 0.5030(3) 0.0627(3) Uani d 1
C C9 -0.0966(2) 0.47461(6) 0.6631(3) 0.0623(3) Uani d 1
N N1 0.8832(2) 0.29346(6) 0.8572(3) 0.0754(4) Uani d 1
O O1 0.16450(15) 0.40403(4) 0.8428(2) 0.0768(3) Uani d 1
H H1A 0.992(2) 0.3169(8) 0.917(3) 0.087(5) Uiso d 1
H H2A 0.871(2) 0.2739(8) 0.692(4) 0.090(5) Uiso d 1
H H2 0.837(2) 0.3742(7) 1.188(3) 0.083(4) Uiso d 1
H H3 0.536(2) 0.4215(7) 1.172(3) 0.081(4) Uiso d 1
H H5 0.210(2) 0.3248(7) 0.503(3) 0.091(5) Uiso d 1
H H6 0.506(2) 0.2798(7) 0.504(3) 0.081(4) Uiso d 1
H H8 0.311(2) 0.4623(6) 0.505(3) 0.076(4) Uiso d 1
H H9 -0.1617(18) 0.4570(6) 0.778(3) 0.072(4) Uiso d 1

loop_
_atom_site_aniso_label
_atom_site_aniso_U_11
_atom_site_aniso_U_22
_atom_site_aniso_U_33
_atom_site_aniso_U_12
_atom_site_aniso_U_13
_atom_site_aniso_U_23
C1 0.0652(7) 0.0540(6) 0.0638(7) -0.0033(5) 0.0290(6) 0.0066(5)
C2 0.0649(8) 0.0724(8) 0.0656(8) -0.0120(6) 0.0218(7) -0.0073(6)
C3 0.0792(9) 0.0634(7) 0.0692(8) -0.0088(6) 0.0329(7) -0.0109(6)
C4 0.0691(8) 0.0560(7) 0.0680(7) 0.0028(5) 0.0318(6) 0.0093(5)
C5 0.0670(8) 0.0707(8) 0.0645(8) -0.0007(6) 0.0142(6) -0.0013(6)
C6 0.0771(9) 0.0615(7) 0.0640(8) -0.0012(6) 0.0244(6) -0.0075(6)
C7 0.0640(7) 0.0510(6) 0.0590(7) -0.0040(5) 0.0242(5) -0.0042(5)
C8 0.0612(7) 0.0617(7) 0.0716(8) -0.0002(6) 0.0317(6) -0.0022(6)
C9 0.0661(7) 0.0610(7) 0.0680(7) -0.0056(6) 0.0342(6) -0.0008(6)
N1 0.0687(8) 0.0761(8) 0.0871(9) -0.0012(6) 0.0351(7) -0.0007(6)
O1 0.0797(6) 0.0731(6) 0.0908(7) 0.0131(5) 0.0469(5) 0.0202(5)

loop_
_atom_type_symbol
_atom_type_description
_atom_type_scat_dispersion_real
_atom_type_scat_dispersion_imag
_atom_type_scat_source
C C 0.0033 0.0016 'International Tables Vol C Tables 4.2.6.8 and 6.1.1.4'
H H 0.0000 0.0000 'International Tables Vol C Tables 4.2.6.8 and 6.1.1.4'
N N 0.0061 0.0033 'International Tables Vol C Tables 4.2.6.8 and 6.1.1.4'
O O 0.0106 0.0060 'International Tables Vol C Tables 4.2.6.8 and 6.1.1.4'

loop_
_geom_angle_atom_site_label_1
_geom_angle_atom_site_label_2
_geom_angle_atom_site_label_3
_geom_angle_site_symmetry_1
_geom_angle_site_symmetry_3
_geom_angle
C6 C1 C2 . . 118.16(12)
C6 C1 N1 . . 121.22(13)
C2 C1 N1 . . 120.50(13)
C3 C2 C1 . . 121.09(13)
C3 C2 H2 . . 119.6(9)
C1 C2 H2 . . 119.3(9)
C4 C3 C2 . . 119.75(13)
C4 C3 H3 . . 119.4(9)
C2 C3 H3 . . 120.8(9)
C3 C4 C5 . . 120.29(13)
C3 C4 O1 . . 119.40(12)
C5 C4 O1 . . 120.25(12)
C4 C5 C6 . . 119.95(13)
C4 C5 H5 . . 121.5(10)
C6 C5 H5 . . 118.6(9)
C5 C6 C1 . . 120.75(13)
C5 C6 H6 . . 119.7(9)
C1 C6 H6 . . 119.6(9)
C9 C7 C8 . . 119.77(12)
C9 C7 O1 . . 116.11(11)
C8 C7 O1 . . 124.12(11)
C9 C8 C7 3_566 . 119.76(12)
C9 C8 H8 3_566 . 120.0(9)
C7 C8 H8 . . 120.2(9)
C7 C9 C8 . 3_566 120.46(12)
C7 C9 H9 . . 119.1(8)
C8 C9 H9 3_566 . 120.4(8)
C1 N1 H1A . . 111.7(10)
C1 N1 H2A . . 113.4(10)
H1A N1 H2A . . 112.7(14)
C7 O1 C4 . . 117.44(9)

loop_
_geom_bond_atom_site_label_1
_geom_bond_atom_site_label_2
_geom_bond_site_symmetry_2
_geom_bond_distance
C1 C6 . 1.3847(19)
C1 C2 . 1.3865(18)
C1 N1 . 1.4009(17)
C2 C3 . 1.3746(19)
C2 H2 . 0.956(15)
C3 C4 . 1.3695(19)
C3 H3 . 0.939(15)
C4 C5 . 1.3717(19)
C4 O1 . 1.4017(15)
C5 C6 . 1.3772(19)
C5 H5 . 0.935(15)
C6 H6 . 0.953(16)
C7 C9 . 1.3722(17)
C7 C8 . 1.3819(17)
C7 O1 . 1.3897(15)
C8 C9 3_566 1.3789(18)
C8 H8 . 0.941(14)
C9 C8 3_566 1.3789(18)
C9 H9 . 0.950(13)
N1 H1A . 0.884(17)
N1 H2A . 0.930(17)

loop_
_geom_hbond_atom_site_label_D
_geom_hbond_atom_site_label_H
_geom_hbond_atom_site_label_A
_geom_hbond_site_symmetry_A
_geom_hbond_distance_DH
_geom_hbond_distance_HA
_geom_hbond_distance_DA
_geom_hbond_angle_DHA
N1 H2A N1 4_565 0.930(17) 2.321(18) 3.2303(17) 165.6(14)
N1 H1A O1 1_655 0.884(17) 2.412(17) 3.1968(17) 148.1(14)

loop_
_geom_torsion_atom_site_label_1
_geom_torsion_atom_site_label_2
_geom_torsion_atom_site_label_3
_geom_torsion_atom_site_label_4
_geom_torsion
C7 O1 C4 C3 98.03(15)
C7 O1 C4 C5 -84.85(15)
